data_7112631
loop_
_publ_author_name
'Davin Tan'
'Vjekoslav Strukil'
'Cristina Mottillo'
'Tomislav Friscic'

_publ_section_title
;
 Mechanosynthesis of pharmaceutically relevant sulfonyl-(thio)ureas
;
_journal_name_full Chem.Commun.
_journal_page_first 5248
_journal_paper_doi 10.1039/C3CC47905F
_journal_volume 50
_journal_year 2014
_chemical_formula_moiety '2(C14 H12 N3 O4 S2), 2.5(C3 H6 O1), K2'
_chemical_formula_sum 'C35.5 H39 K2 N6 O10.5 S4'
_chemical_formula_weight 924.17
_chemical_name_common 'Potassium (4-nitrophenylcarbamothioyl)(tosyl)amide'
_chemical_name_systematic
;
 ?
;
_space_group_IT_number 2
_symmetry_cell_setting triclinic
_symmetry_space_group_name_Hall '-P 1'
_symmetry_space_group_name_H-M 'P -1'
_atom_sites_solution_hydrogens geom
_atom_sites_solution_primary direct
_atom_sites_solution_secondary difmap
_audit_creation_method SHELXL-97
_cell_angle_alpha 107.650(2)
_cell_angle_beta 93.736(2)
_cell_angle_gamma 96.762(2)
_cell_formula_units_Z 2
_cell_length_a 7.3664(12)
_cell_length_b 16.466(3)
_cell_length_c 18.699(3)
_cell_measurement_reflns_used 2340
_cell_measurement_temperature 293(2)
_cell_measurement_theta_max 21.26
_cell_measurement_theta_min 2.30
_cell_volume 2134.1(6)
_computing_cell_refinement 'Bruker SAINT'
_computing_data_collection 'Bruker APEX2'
_computing_data_reduction 'Bruker SAINT'
_computing_molecular_graphics 'Bruker SHELXTL'
_computing_publication_material 'Bruker SHELXTL'
_computing_structure_refinement 'SHELXL-97 (Sheldrick, 1997)'
_computing_structure_solution 'SHELXS-97 (Sheldrick, 2008)'
_diffrn_ambient_temperature 293(2)
_diffrn_measured_fraction_theta_full 0.994
_diffrn_measured_fraction_theta_max 0.994
_diffrn_measurement_device_type 'Bruker APEX-II CCD'
_diffrn_measurement_method '\f and \w scans'
_diffrn_radiation_monochromator graphite
_diffrn_radiation_source 'fine-focus sealed tube'
_diffrn_radiation_type MoK\a
_diffrn_radiation_wavelength 0.71073
_diffrn_reflns_av_R_equivalents 0.0669
_diffrn_reflns_av_sigmaI/netI 0.0973
_diffrn_reflns_limit_h_max 8
_diffrn_reflns_limit_h_min -8
_diffrn_reflns_limit_k_max 19
_diffrn_reflns_limit_k_min -20
_diffrn_reflns_limit_l_max 22
_diffrn_reflns_limit_l_min -22
_diffrn_reflns_number 21256
_diffrn_reflns_theta_full 25.60
_diffrn_reflns_theta_max 25.60
_diffrn_reflns_theta_min 1.15
_diffrn_standards_number 0
_exptl_absorpt_coefficient_mu 0.480
_exptl_absorpt_correction_T_max 0.949
_exptl_absorpt_correction_T_min 0.802
_exptl_absorpt_correction_type multi-scan
_exptl_absorpt_process_details 'SADABS (Sheldrick, 1996)'
_exptl_crystal_colour Yellow
_exptl_crystal_density_diffrn 1.438
_exptl_crystal_density_method 'not measured'
_exptl_crystal_description Needles
_exptl_crystal_F_000 960
_exptl_crystal_size_max 0.50
_exptl_crystal_size_mid 0.30
_exptl_crystal_size_min 0.20
_refine_diff_density_max 0.409
_refine_diff_density_min -0.342
_refine_diff_density_rms 0.067
_refine_ls_extinction_method none
_refine_ls_goodness_of_fit_ref 0.965
_refine_ls_hydrogen_treatment constr
_refine_ls_matrix_type full
_refine_ls_number_parameters 540
_refine_ls_number_reflns 7955
_refine_ls_number_restraints 27
_refine_ls_restrained_S_all 0.968
_refine_ls_R_factor_all 0.1361
_refine_ls_R_factor_gt 0.0582
_refine_ls_shift/su_max 0.018
_refine_ls_shift/su_mean 0.000
_refine_ls_structure_factor_coef Fsqd
_refine_ls_weighting_details 'calc w=1/[\s^2^(Fo^2^)+(0.0741P)^2^+0.0107P] where P=(Fo^2^+2Fc^2^)/3'
_refine_ls_weighting_scheme calc
_refine_ls_wR_factor_gt 0.1269
_refine_ls_wR_factor_ref 0.1656
_reflns_number_gt 3987
_reflns_number_total 7955
_reflns_threshold_expression >2sigma(I)
_cod_data_source_file c3cc47905f.txt
_cod_data_source_block cm44_0m
_cod_original_sg_symbol_H-M P-1
_cod_original_formula_sum 'C35.50 H39 K2 N6 O10.50 S4'
_cod_database_code 7112631

loop_
_symmetry_equiv_pos_as_xyz
'x, y, z'
'-x, -y, -z'

loop_
_atom_site_label
_atom_site_type_symbol
_atom_site_fract_x
_atom_site_fract_y
_atom_site_fract_z
_atom_site_U_iso_or_equiv
_atom_site_adp_type
_atom_site_occupancy
_atom_site_symmetry_multiplicity
_atom_site_calc_flag
_atom_site_refinement_flags
O1 O 1.0433(4) 0.99159(18) 0.27155(16) 0.0445(8) Uani 1 1 d .
O2 O 0.7167(4) 0.98865(19) 0.24673(18) 0.0524(9) Uani 1 1 d .
N1 N 0.8798(5) 0.8872(2) 0.14846(19) 0.0408(9) Uani 1 1 d .
N2 N 0.9284(5) 0.8773(2) 0.0263(2) 0.0469(10) Uani 1 1 d .
H1N H 0.9463 0.9057 -0.0049 0.056 Uiso 1 1 calc R
C8 C 0.9214(6) 0.9283(3) 0.0987(3) 0.0414(11) Uani 1 1 d .
C9 C 0.9120(6) 0.7878(3) -0.0070(2) 0.0409(11) Uani 1 1 d .
C14 C 0.9032(7) 0.7573(3) -0.0850(3) 0.0531(13) Uani 1 1 d .
H14 H 0.9026 0.7960 -0.1123 0.064 Uiso 1 1 calc R
C11 C 0.8961(7) 0.6427(3) -0.0055(3) 0.0592(14) Uani 1 1 d .
H11 H 0.8917 0.6031 0.0210 0.071 Uiso 1 1 calc R
C12 C 0.8920(6) 0.6149(3) -0.0825(3) 0.0431(11) Uani 1 1 d .
C13 C 0.8953(7) 0.6714(3) -0.1226(3) 0.0545(13) Uani 1 1 d .
H13 H 0.8923 0.6520 -0.1749 0.065 Uiso 1 1 calc R
C10 C 0.9068(7) 0.7293(3) 0.0327(3) 0.0588(14) Uani 1 1 d .
H10 H 0.9105 0.7484 0.0850 0.071 Uiso 1 1 calc R
N3 N 0.8864(6) 0.5229(3) -0.1209(3) 0.0599(12) Uani 1 1 d .
O4 O 0.9046(6) 0.5004(2) -0.1884(2) 0.0802(12) Uani 1 1 d .
O3 O 0.8642(6) 0.4727(2) -0.0849(2) 0.0858(13) Uani 1 1 d .
N4 N 1.4667(5) 1.7045(2) 0.6419(2) 0.0435(9) Uani 1 1 d .
N5 N 1.4074(5) 1.6984(2) 0.5181(2) 0.0529(11) Uani 1 1 d .
H2N H 1.4177 1.7267 0.4864 0.063 Uiso 1 1 calc R
C15 C 1.4662(6) 1.6722(3) 0.7695(3) 0.0410(11) Uani 1 1 d .
C17 C 1.3171(6) 1.6149(3) 0.4867(2) 0.0410(11) Uani 1 1 d .
C16 C 1.4846(7) 1.7450(3) 0.5910(3) 0.0494(12) Uani 1 1 d .
C18 C 1.3039(6) 1.5522(3) 0.5230(3) 0.0497(12) Uani 1 1 d .
H18 H 1.3548 1.5657 0.5727 0.060 Uiso 1 1 calc R
C20 C 1.1403(6) 1.4503(3) 0.4118(3) 0.0397(11) Uani 1 1 d .
C22 C 1.2380(7) 1.5920(3) 0.4113(3) 0.0493(12) Uani 1 1 d .
H22 H 1.2458 1.6331 0.3863 0.059 Uiso 1 1 calc R
C19 C 1.2159(6) 1.4708(3) 0.4853(3) 0.0482(12) Uani 1 1 d .
H19 H 1.2073 1.4291 0.5096 0.058 Uiso 1 1 calc R
C21 C 1.1498(6) 1.5105(3) 0.3743(3) 0.0496(12) Uani 1 1 d .
H21 H 1.0973 1.4961 0.3246 0.059 Uiso 1 1 calc R
O6 O 0.9827(5) 1.3454(2) 0.3069(2) 0.0655(10) Uani 1 1 d .
O5 O 1.0335(5) 1.3115(2) 0.40855(19) 0.0660(10) Uani 1 1 d .
N6 N 1.0464(5) 1.3637(2) 0.3731(2) 0.0486(10) Uani 1 1 d .
C24 C 1.4687(7) 1.5300(3) 0.7755(3) 0.0633(15) Uani 1 1 d .
H24 H 1.4935 1.4742 0.7538 0.076 Uiso 1 1 calc R
C27 C 1.3931(7) 1.6936(3) 0.8368(3) 0.0594(14) Uani 1 1 d .
H27 H 1.3645 1.7488 0.8579 0.071 Uiso 1 1 calc R
C23 C 1.5031(7) 1.5895(3) 0.7377(3) 0.0538(13) Uani 1 1 d .
H23 H 1.5506 1.5740 0.6913 0.065 Uiso 1 1 calc R
C25 C 1.3998(7) 1.5503(4) 0.8432(3) 0.0631(15) Uani 1 1 d .
C26 C 1.3618(8) 1.6325(4) 0.8735(3) 0.0695(16) Uani 1 1 d .
H26 H 1.3139 1.6477 0.9198 0.083 Uiso 1 1 calc R
C28 C 1.3662(9) 1.4851(4) 0.8852(4) 0.095(2) Uani 1 1 d .
H28A H 1.4042 1.4318 0.8571 0.142 Uiso 1 1 calc R
H28B H 1.2376 1.4756 0.8909 0.142 Uiso 1 1 calc R
H28C H 1.4355 1.5067 0.9340 0.142 Uiso 1 1 calc R
O7 O 1.7195(4) 1.7818(2) 0.74734(18) 0.0572(9) Uani 1 1 d .
O8 O 1.4125(4) 1.82049(19) 0.75833(18) 0.0553(9) Uani 1 1 d .
O9 O 1.2766(6) 1.8029(3) 0.4229(2) 0.0845(13) Uani 1 1 d .
O10 O 1.6666(6) 2.1517(3) 0.8123(3) 0.129(2) Uani 1 1 d .
C30 C 1.2189(8) 1.8681(4) 0.4556(3) 0.0673(16) Uani 1 1 d .
C33 C 1.6288(8) 2.2238(4) 0.8332(5) 0.088(2) Uani 1 1 d .
C31 C 1.1210(9) 1.8735(4) 0.5236(4) 0.103(2) Uani 1 1 d .
H31A H 1.1123 1.8192 0.5333 0.155 Uiso 1 1 calc R
H31B H 0.9998 1.8870 0.5152 0.155 Uiso 1 1 calc R
H31C H 1.1879 1.9177 0.5663 0.155 Uiso 1 1 calc R
C29 C 1.2482(10) 1.9435(4) 0.4285(4) 0.113(3) Uani 1 1 d .
H29A H 1.3133 1.9296 0.3845 0.170 Uiso 1 1 calc R
H29B H 1.3189 1.9910 0.4674 0.170 Uiso 1 1 calc R
H29C H 1.1315 1.9591 0.4160 0.170 Uiso 1 1 calc R
K1 K 2.05615(15) 1.84157(6) 0.71379(6) 0.0534(3) Uani 1 1 d .
K2 K 0.37265(14) 1.02189(7) 0.22068(7) 0.0562(3) Uani 1 1 d .
C1A C 1.6357(9) 2.2781(4) 0.7817(4) 0.104(2) Uani 1 1 d .
H1A1 H 1.6652 2.2449 0.7332 0.155 Uiso 1 1 calc R
H1A2 H 1.7282 2.3275 0.8027 0.155 Uiso 1 1 calc R
H1A3 H 1.5183 2.2966 0.7762 0.155 Uiso 1 1 calc R
C2A C 1.5775(11) 2.2633(5) 0.9089(5) 0.140(3) Uani 1 1 d .
H2A1 H 1.6017 2.2280 0.9399 0.210 Uiso 1 1 calc R
H2A2 H 1.4490 2.2685 0.9058 0.210 Uiso 1 1 calc R
H2A3 H 1.6482 2.3194 0.9307 0.210 Uiso 1 1 calc R
S1 S 0.87046(15) 0.94104(7) 0.23480(6) 0.0371(3) Uani 1 1 d .
S3 S 1.52487(16) 1.75425(7) 0.72843(6) 0.0412(3) Uani 1 1 d .
S5 S 0.9708(2) 1.03573(8) 0.11446(7) 0.0643(4) Uani 1 1 d .
S6 S 1.5897(2) 1.84571(8) 0.60148(8) 0.0737(5) Uani 1 1 d .
C5 C 0.8306(6) 0.8575(3) 0.2748(2) 0.0363(10) Uani 1 1 d .
C3 C 0.7158(7) 0.8118(4) 0.3753(3) 0.0641(15) Uani 1 1 d .
H3 H 0.6518 0.8224 0.4177 0.077 Uiso 1 1 calc R
C7 C 0.8926(7) 0.7250(3) 0.2908(3) 0.0583(14) Uani 1 1 d .
H7 H 0.9482 0.6756 0.2749 0.070 Uiso 1 1 calc R
C6 C 0.9106(6) 0.7838(3) 0.2522(3) 0.0528(13) Uani 1 1 d .
H6 H 0.9771 0.7737 0.2106 0.063 Uiso 1 1 calc R
C2 C 0.7953(7) 0.7371(3) 0.3521(3) 0.0553(14) Uani 1 1 d .
C4 C 0.7315(7) 0.8712(3) 0.3354(3) 0.0568(14) Uani 1 1 d .
H4 H 0.6742 0.9202 0.3502 0.068 Uiso 1 1 calc R
C1 C 0.7766(8) 0.6726(4) 0.3953(3) 0.0849(19) Uani 1 1 d .
H1A H 0.7039 0.6924 0.4362 0.127 Uiso 1 1 calc R
H1B H 0.8964 0.6668 0.4150 0.127 Uiso 1 1 calc R
H1C H 0.7178 0.6178 0.3621 0.127 Uiso 1 1 calc R
C1S C 0.5000 1.0000 0.0000 0.181(8) Uani 1 2 d SDU
C2S C 0.444(3) 0.934(2) 0.034(2) 0.179(10) Uani 0.50 1 d PDU
H2S1 H 0.4471 0.8780 -0.0020 0.269 Uiso 0.50 1 calc PR
H2S2 H 0.3219 0.9378 0.0477 0.269 Uiso 0.50 1 calc PR
H2S3 H 0.5272 0.9411 0.0778 0.269 Uiso 0.50 1 calc PR
O1S O 0.506(4) 1.0783(7) 0.0351(19) 0.209(8) Uani 0.50 1 d PDU
C3S C 0.569(3) 0.965(3) -0.0722(7) 0.167(10) Uani 0.50 1 d PDU
H3S1 H 0.5465 0.9031 -0.0875 0.250 Uiso 0.50 1 calc PR
H3S2 H 0.6994 0.9836 -0.0676 0.250 Uiso 0.50 1 calc PR
H3S3 H 0.5085 0.9847 -0.1094 0.250 Uiso 0.50 1 calc PR

loop_
_atom_site_aniso_label
_atom_site_aniso_U_11
_atom_site_aniso_U_22
_atom_site_aniso_U_33
_atom_site_aniso_U_23
_atom_site_aniso_U_13
_atom_site_aniso_U_12
O1 0.0467(19) 0.0392(18) 0.0445(19) 0.0136(15) 0.0004(15) -0.0052(14)
O2 0.048(2) 0.052(2) 0.066(2) 0.0239(18) 0.0175(17) 0.0174(16)
N1 0.059(2) 0.030(2) 0.032(2) 0.0094(17) 0.0036(18) 0.0025(17)
N2 0.075(3) 0.031(2) 0.034(2) 0.0115(18) 0.006(2) 0.0012(19)
C8 0.055(3) 0.032(3) 0.037(3) 0.013(2) 0.000(2) 0.006(2)
C9 0.050(3) 0.034(3) 0.037(3) 0.010(2) 0.003(2) 0.002(2)
C14 0.086(4) 0.036(3) 0.039(3) 0.017(2) 0.001(3) 0.004(3)
C11 0.101(4) 0.037(3) 0.044(3) 0.019(3) 0.009(3) 0.009(3)
C12 0.055(3) 0.023(2) 0.045(3) 0.006(2) -0.001(2) 0.000(2)
C13 0.081(4) 0.041(3) 0.036(3) 0.007(2) 0.004(3) 0.003(3)
C10 0.103(4) 0.038(3) 0.038(3) 0.015(2) 0.009(3) 0.013(3)
N3 0.076(3) 0.039(3) 0.058(3) 0.009(2) -0.003(3) 0.003(2)
O4 0.128(4) 0.046(2) 0.058(3) 0.003(2) 0.002(2) 0.017(2)
O3 0.146(4) 0.031(2) 0.076(3) 0.018(2) -0.003(3) 0.001(2)
N4 0.059(3) 0.035(2) 0.031(2) 0.0085(18) 0.0002(18) -0.0042(18)
N5 0.080(3) 0.034(2) 0.042(2) 0.0145(19) 0.006(2) -0.007(2)
C15 0.039(3) 0.039(3) 0.046(3) 0.017(2) 0.004(2) 0.001(2)
C17 0.051(3) 0.033(3) 0.036(3) 0.007(2) 0.009(2) 0.002(2)
C16 0.062(3) 0.038(3) 0.044(3) 0.009(2) 0.004(3) -0.001(2)
C18 0.068(3) 0.038(3) 0.042(3) 0.015(2) 0.000(2) -0.003(2)
C20 0.046(3) 0.029(2) 0.038(3) 0.002(2) 0.007(2) 0.001(2)
C22 0.074(3) 0.034(3) 0.040(3) 0.015(2) 0.005(3) 0.001(2)
C19 0.067(3) 0.035(3) 0.043(3) 0.016(2) 0.007(3) -0.001(2)
C21 0.064(3) 0.039(3) 0.041(3) 0.009(2) 0.002(2) 0.003(2)
O6 0.087(3) 0.048(2) 0.045(2) -0.0007(18) -0.010(2) -0.0047(19)
O5 0.096(3) 0.036(2) 0.060(2) 0.0117(18) 0.007(2) -0.0055(18)
N6 0.054(3) 0.037(2) 0.049(3) 0.005(2) 0.010(2) 0.0049(19)
C24 0.073(4) 0.041(3) 0.077(4) 0.020(3) 0.003(3) 0.009(3)
C27 0.071(4) 0.057(3) 0.052(3) 0.015(3) 0.020(3) 0.018(3)
C23 0.072(4) 0.044(3) 0.047(3) 0.015(3) 0.013(3) 0.012(3)
C25 0.057(4) 0.075(4) 0.069(4) 0.041(4) 0.010(3) 0.005(3)
C26 0.087(4) 0.082(5) 0.048(4) 0.028(3) 0.021(3) 0.017(3)
C28 0.104(5) 0.093(5) 0.115(6) 0.074(5) 0.017(4) 0.011(4)
O7 0.043(2) 0.069(2) 0.058(2) 0.0249(19) -0.0037(16) -0.0116(16)
O8 0.067(2) 0.0366(19) 0.060(2) 0.0068(16) 0.0165(18) 0.0130(16)
O9 0.123(4) 0.062(3) 0.074(3) 0.025(2) 0.011(3) 0.023(3)
O10 0.094(4) 0.049(3) 0.230(6) 0.021(3) 0.020(4) 0.011(3)
C30 0.075(4) 0.055(4) 0.065(4) 0.017(3) -0.015(3) 0.001(3)
C33 0.052(4) 0.053(4) 0.144(7) 0.018(5) -0.005(4) -0.007(3)
C31 0.117(6) 0.105(6) 0.084(5) 0.021(4) 0.024(5) 0.017(5)
C29 0.122(6) 0.076(5) 0.158(7) 0.064(5) -0.002(5) 0.011(4)
K1 0.0605(7) 0.0332(6) 0.0583(7) 0.0036(5) 0.0108(6) 0.0004(5)
K2 0.0494(7) 0.0382(6) 0.0748(9) 0.0092(6) 0.0098(6) 0.0032(5)
C1A 0.095(5) 0.073(5) 0.123(6) 0.010(5) -0.013(4) 0.006(4)
C2A 0.158(8) 0.137(8) 0.119(7) 0.025(6) 0.052(6) 0.013(6)
S1 0.0419(7) 0.0309(6) 0.0383(7) 0.0119(5) 0.0064(5) 0.0008(5)
S3 0.0464(7) 0.0335(7) 0.0392(7) 0.0075(5) 0.0040(6) -0.0008(5)
S5 0.1192(13) 0.0298(7) 0.0427(8) 0.0133(6) 0.0134(8) -0.0008(7)
S6 0.1161(13) 0.0398(8) 0.0544(9) 0.0144(7) -0.0010(8) -0.0244(8)
C5 0.040(3) 0.033(3) 0.036(3) 0.012(2) 0.008(2) 0.001(2)
C3 0.072(4) 0.077(4) 0.058(4) 0.038(3) 0.027(3) 0.010(3)
C7 0.074(4) 0.051(3) 0.066(4) 0.033(3) 0.023(3) 0.024(3)
C6 0.060(3) 0.057(3) 0.054(3) 0.031(3) 0.020(3) 0.015(3)
C2 0.056(3) 0.058(3) 0.061(4) 0.035(3) 0.006(3) 0.001(3)
C4 0.073(4) 0.049(3) 0.055(3) 0.021(3) 0.020(3) 0.014(3)
C1 0.099(5) 0.082(4) 0.098(5) 0.066(4) 0.019(4) 0.005(4)
C1S 0.145(13) 0.152(14) 0.195(18) -0.014(13) -0.076(12) 0.049(12)
C2S 0.133(15) 0.170(19) 0.27(2) 0.135(18) -0.003(17) 0.013(14)
O1S 0.214(18) 0.186(15) 0.187(17) -0.006(13) -0.018(14) 0.064(14)
C3S 0.129(15) 0.27(2) 0.080(13) 0.014(15) 0.030(11) 0.027(16)

loop_
_atom_type_symbol
_atom_type_description
_atom_type_scat_dispersion_real
_atom_type_scat_dispersion_imag
_atom_type_scat_source
C C 0.0033 0.0016 'International Tables Vol C Tables 4.2.6.8 and 6.1.1.4'
H H 0.0000 0.0000 'International Tables Vol C Tables 4.2.6.8 and 6.1.1.4'
N N 0.0061 0.0033 'International Tables Vol C Tables 4.2.6.8 and 6.1.1.4'
O O 0.0106 0.0060 'International Tables Vol C Tables 4.2.6.8 and 6.1.1.4'
S S 0.1246 0.1234 'International Tables Vol C Tables 4.2.6.8 and 6.1.1.4'
K K 0.2009 0.2494 'International Tables Vol C Tables 4.2.6.8 and 6.1.1.4'

loop_
_geom_angle_atom_site_label_1
_geom_angle_atom_site_label_2
_geom_angle_atom_site_label_3
_geom_angle
_geom_angle_site_symmetry_1
_geom_angle_site_symmetry_3
S1 O1 K2 132.63(17) . 1_655
S1 O1 K1 97.95(15) . 2_886
K2 O1 K1 95.52(9) 1_655 2_886
S1 O2 K2 156.7(2) . .
S1 O2 K1 94.66(15) . 2_886
K2 O2 K1 103.69(10) . 2_886
C8 N1 S1 120.0(3) . .
C8 N2 C9 132.7(4) . .
N1 C8 N2 116.1(4) . .
N1 C8 S5 128.0(3) . .
N2 C8 S5 115.9(3) . .
C10 C9 C14 118.7(4) . .
C10 C9 N2 124.4(4) . .
C14 C9 N2 116.9(4) . .
C13 C14 C9 121.4(4) . .
C12 C11 C10 120.0(4) . .
C13 C12 C11 121.1(4) . .
C13 C12 N3 120.4(4) . .
C11 C12 N3 118.5(4) . .
C12 C13 C14 119.0(5) . .
C11 C10 C9 119.8(5) . .
O3 N3 O4 123.3(4) . .
O3 N3 C12 119.1(5) . .
O4 N3 C12 117.6(4) . .
C16 N4 S3 120.5(3) . .
C17 N5 C16 132.3(4) . .
C27 C15 C23 119.8(4) . .
C27 C15 S3 118.5(4) . .
C23 C15 S3 121.7(4) . .
N5 C17 C18 125.2(4) . .
N5 C17 C22 116.4(4) . .
C18 C17 C22 118.3(4) . .
N4 C16 N5 115.7(4) . .
N4 C16 S6 129.4(4) . .
N5 C16 S6 114.9(3) . .
C19 C18 C17 120.0(4) . .
C21 C20 C19 121.3(4) . .
C21 C20 N6 119.3(4) . .
C19 C20 N6 119.4(4) . .
C21 C22 C17 121.2(4) . .
C18 C19 C20 120.4(4) . .
C22 C21 C20 118.8(4) . .
N6 O6 K1 92.1(3) . 2_886
N6 O5 K1 99.0(3) . 2_886
O6 N6 O5 122.7(4) . .
O6 N6 C20 119.0(4) . .
O5 N6 C20 118.3(4) . .
O6 N6 K1 65.7(2) . 2_886
O5 N6 K1 59.0(2) . 2_886
C20 N6 K1 165.3(3) . 2_886
C25 C24 C23 122.1(5) . .
C15 C27 C26 119.6(5) . .
C24 C23 C15 119.2(5) . .
C24 C25 C26 117.9(5) . .
C24 C25 C28 121.8(6) . .
C26 C25 C28 120.3(6) . .
C25 C26 C27 121.5(5) . .
S3 O7 K1 151.43(19) . .
S3 O7 K2 86.65(15) . 2_786
K1 O7 K2 86.35(9) . 2_786
S3 O8 K2 107.12(16) . 2_786
S3 O8 K1 132.39(19) . 1_455
K2 O8 K1 105.50(10) 2_786 1_455
C33 O10 K2 159.2(4) . 2_786
O9 C30 C29 119.7(6) . .
O9 C30 C31 120.5(6) . .
C29 C30 C31 119.9(6) . .
O10 C33 C2A 122.8(8) . .
O10 C33 C1A 120.5(8) . .
C2A C33 C1A 116.7(6) . .
O7 K1 O8 131.75(10) . 1_655
O7 K1 O5 80.13(10) . 2_886
O8 K1 O5 98.69(10) 1_655 2_886
O7 K1 O1 92.66(9) . 2_886
O8 K1 O1 121.64(9) 1_655 2_886
O5 K1 O1 128.77(10) 2_886 2_886
O7 K1 O2 134.89(10) . 2_886
O8 K1 O2 73.05(9) 1_655 2_886
O5 K1 O2 139.94(10) 2_886 2_886
O1 K1 O2 49.09(8) 2_886 2_886
O7 K1 O6 68.42(10) . 2_886
O8 K1 O6 77.77(10) 1_655 2_886
O5 K1 O6 43.81(10) 2_886 2_886
O1 K1 O6 159.89(10) 2_886 2_886
O2 K1 O6 150.78(10) 2_886 2_886
O7 K1 N6 70.08(10) . 2_886
O8 K1 N6 90.94(10) 1_655 2_886
O5 K1 N6 22.05(9) 2_886 2_886
O1 K1 N6 145.39(11) 2_886 2_886
O2 K1 N6 154.97(10) 2_886 2_886
O6 K1 N6 22.19(9) 2_886 2_886
O7 K1 S5 75.87(8) . 2_886
O8 K1 S5 89.32(8) 1_655 2_886
O5 K1 S5 153.61(8) 2_886 2_886
O1 K1 S5 63.82(6) 2_886 2_886
O2 K1 S5 66.45(7) 2_886 2_886
O6 K1 S5 115.22(8) 2_886 2_886
N6 K1 S5 134.01(9) 2_886 2_886
O7 K1 S1 111.62(8) . 2_886
O8 K1 S1 96.71(7) 1_655 2_886
O5 K1 S1 145.01(8) 2_886 2_886
O1 K1 S1 24.97(6) 2_886 2_886
O2 K1 S1 25.20(6) 2_886 2_886
O6 K1 S1 171.01(8) 2_886 2_886
N6 K1 S1 166.79(9) 2_886 2_886
S5 K1 S1 57.14(3) 2_886 2_886
O7 K1 K2 52.14(7) . 2_786
O8 K1 K2 144.17(7) 1_655 2_786
O5 K1 K2 115.84(8) 2_886 2_786
O1 K1 K2 40.80(6) 2_886 2_786
O2 K1 K2 85.38(6) 2_886 2_786
O6 K1 K2 120.54(8) 2_886 2_786
N6 K1 K2 117.41(7) 2_886 2_786
S5 K1 K2 55.47(4) 2_886 2_786
S1 K1 K2 60.47(3) 2_886 2_786
O7 K1 K2 152.30(8) . 2_886
O8 K1 K2 37.14(6) 1_655 2_886
O5 K1 K2 122.13(8) 2_886 2_886
O1 K1 K2 85.31(6) 2_886 2_886
O2 K1 K2 36.23(6) 2_886 2_886
O6 K1 K2 114.58(8) 2_886 2_886
N6 K1 K2 123.85(8) 2_886 2_886
S5 K1 K2 78.51(4) 2_886 2_886
S1 K1 K2 60.90(3) 2_886 2_886
K2 K1 K2 118.59(3) 2_786 2_886
O2 K2 O1 136.07(10) . 1_455
O2 K2 O10 75.78(12) . 2_786
O1 K2 O10 79.34(12) 1_455 2_786
O2 K2 O8 77.10(10) . 2_786
O1 K2 O8 128.14(9) 1_455 2_786
O10 K2 O8 151.15(12) 2_786 2_786
O2 K2 C3S 93.5(5) . 2_675
O1 K2 C3S 126.2(5) 1_455 2_675
O10 K2 C3S 99.4(8) 2_786 2_675
O8 K2 C3S 72.6(8) 2_786 2_675
O2 K2 O7 121.93(9) . 2_786
O1 K2 O7 84.94(8) 1_455 2_786
O10 K2 O7 162.11(12) 2_786 2_786
O8 K2 O7 46.45(8) 2_786 2_786
C3S K2 O7 83.0(8) 2_675 2_786
O2 K2 S6 88.93(8) . 2_786
O1 K2 S6 74.52(7) 1_455 2_786
O10 K2 S6 122.13(14) 2_786 2_786
O8 K2 S6 66.70(7) 2_786 2_786
C3S K2 S6 137.5(8) 2_675 2_786
O7 K2 S6 60.45(6) 2_786 2_786
O2 K2 C2S 83.3(4) . .
O1 K2 C2S 122.0(4) 1_455 .
O10 K2 C2S 71.7(3) 2_786 .
O8 K2 C2S 95.5(3) 2_786 .
C3S K2 C2S 27.9(6) 2_675 .
O7 K2 C2S 110.5(3) 2_786 .
S6 K2 C2S 161.9(3) 2_786 .
O2 K2 S3 97.68(7) . 2_786
O1 K2 S3 105.22(7) 1_455 2_786
O10 K2 S3 173.38(11) 2_786 2_786
O8 K2 S3 23.32(6) 2_786 2_786
C3S K2 S3 81.9(8) 2_675 2_786
O7 K2 S3 24.29(5) 2_786 2_786
S6 K2 S3 55.84(3) 2_786 2_786
C2S K2 S3 109.0(3) . 2_786
O2 K2 S5 157.54(8) . 1_455
O1 K2 S5 61.40(7) 1_455 1_455
O10 K2 S5 98.40(12) 2_786 1_455
O8 K2 S5 102.94(8) 2_786 1_455
C3S K2 S5 65.7(4) 2_675 1_455
O7 K2 S5 66.25(6) 2_786 1_455
S6 K2 S5 111.96(5) 2_786 1_455
C2S K2 S5 74.4(4) . 1_455
S3 K2 S5 88.07(4) 2_786 1_455
O2 K2 K1 150.98(8) . 2_786
O1 K2 K1 43.68(6) 1_455 2_786
O10 K2 K1 121.69(10) 2_786 2_786
O8 K2 K1 87.07(7) 2_786 2_786
C3S K2 K1 104.9(6) 2_675 2_786
O7 K2 K1 41.51(5) 2_786 2_786
S6 K2 K1 62.34(4) 2_786 2_786
C2S K2 K1 122.8(4) . 2_786
S3 K2 K1 63.82(3) 2_786 2_786
S5 K2 K1 49.79(3) 1_455 2_786
O2 K2 K1 40.08(7) . 2_886
O1 K2 K1 144.63(7) 1_455 2_886
O10 K2 K1 115.78(10) 2_786 2_886
O8 K2 K1 37.36(7) 2_786 2_886
C3S K2 K1 84.7(5) 2_675 2_886
O7 K2 K1 82.05(6) 2_786 2_886
S6 K2 K1 70.43(4) 2_786 2_886
C2S K2 K1 93.4(4) . 2_886
S3 K2 K1 57.76(3) 2_786 2_886
S5 K2 K1 138.17(4) 1_455 2_886
K1 K2 K1 118.59(3) 2_786 2_886
O1 S1 O2 113.54(19) . .
O1 S1 N1 113.28(18) . .
O2 S1 N1 113.9(2) . .
O1 S1 C5 106.52(19) . .
O2 S1 C5 107.41(19) . .
N1 S1 C5 100.98(19) . .
O1 S1 K1 57.07(12) . 2_886
O2 S1 K1 60.14(13) . 2_886
N1 S1 K1 118.71(13) . 2_886
C5 S1 K1 140.23(15) . 2_886
O7 S3 O8 114.5(2) . .
O7 S3 N4 114.04(19) . .
O8 S3 N4 112.3(2) . .
O7 S3 C15 106.7(2) . .
O8 S3 C15 106.6(2) . .
N4 S3 C15 101.5(2) . .
O7 S3 K2 69.05(14) . 2_786
O8 S3 K2 49.56(13) . 2_786
N4 S3 K2 116.64(14) . 2_786
C15 S3 K2 140.15(16) . 2_786
C8 S5 K1 116.04(16) . 2_886
C8 S5 K2 85.22(16) . 1_655
K1 S5 K2 74.74(4) 2_886 1_655
C16 S6 K2 113.40(17) . 2_786
C4 C5 C6 119.4(4) . .
C4 C5 S1 117.9(3) . .
C6 C5 S1 122.4(3) . .
C2 C3 C4 120.4(5) . .
C2 C7 C6 121.8(5) . .
C7 C6 C5 120.3(4) . .
C7 C2 C3 118.0(4) . .
C7 C2 C1 121.9(5) . .
C3 C2 C1 120.1(5) . .
C5 C4 C3 120.1(5) . .
O1S C1S O1S 180(3) 2_675 .
O1S C1S C3S 125.7(11) 2_675 2_675
O1S C1S C3S 54.3(11) . 2_675
O1S C1S C3S 54.3(11) 2_675 .
O1S C1S C3S 125.7(11) . .
C3S C1S C3S 180.0(6) 2_675 .
O1S C1S C2S 121.9(12) 2_675 2_675
O1S C1S C2S 58.1(12) . 2_675
C3S C1S C2S 111.9(12) 2_675 2_675
C3S C1S C2S 68.1(12) . 2_675
O1S C1S C2S 58.1(12) 2_675 .
O1S C1S C2S 121.9(12) . .
C3S C1S C2S 68.1(12) 2_675 .
C3S C1S C2S 111.9(12) . .
C2S C1S C2S 180(3) 2_675 .
C1S C2S K2 111(2) . .

loop_
_geom_bond_atom_site_label_1
_geom_bond_atom_site_label_2
_geom_bond_distance
_geom_bond_site_symmetry_2
O1 S1 1.441(3) .
O1 K2 2.710(3) 1_655
O1 K1 2.864(3) 2_886
O2 S1 1.443(3) .
O2 K2 2.699(3) .
O2 K1 2.941(3) 2_886
N1 C8 1.337(5) .
N1 S1 1.599(3) .
N2 C8 1.367(5) .
N2 C9 1.403(5) .
C8 S5 1.693(4) .
C9 C10 1.380(6) .
C9 C14 1.385(6) .
C14 C13 1.367(6) .
C11 C12 1.368(6) .
C11 C10 1.379(6) .
C12 C13 1.361(6) .
C12 N3 1.460(6) .
N3 O3 1.219(5) .
N3 O4 1.223(5) .
N4 C16 1.322(5) .
N4 S3 1.580(4) .
N5 C17 1.386(5) .
N5 C16 1.390(6) .
C15 C27 1.364(6) .
C15 C23 1.378(6) .
C15 S3 1.772(4) .
C17 C18 1.393(6) .
C17 C22 1.411(6) .
C16 S6 1.694(5) .
C18 C19 1.371(6) .
C20 C21 1.375(6) .
C20 C19 1.374(6) .
C20 N6 1.454(5) .
C22 C21 1.370(6) .
O6 N6 1.227(5) .
O6 K1 2.961(3) 2_886
O5 N6 1.234(5) .
O5 K1 2.817(3) 2_886
N6 K1 3.246(4) 2_886
C24 C25 1.357(7) .
C24 C23 1.382(6) .
C27 C26 1.386(7) .
C25 C26 1.370(7) .
C25 C28 1.517(7) .
O7 S3 1.439(3) .
O7 K1 2.741(3) .
O7 K2 3.266(3) 2_786
O8 S3 1.446(3) .
O8 K2 2.780(3) 2_786
O8 K1 2.794(3) 1_455
O9 C30 1.204(6) .
O10 C33 1.203(7) .
O10 K2 2.711(5) 2_786
C30 C29 1.476(7) .
C30 C31 1.488(8) .
C33 C2A 1.464(9) .
C33 C1A 1.499(9) .
K1 O8 2.794(3) 1_655
K1 O5 2.817(3) 2_886
K1 O1 2.864(3) 2_886
K1 O2 2.941(3) 2_886
K1 O6 2.961(3) 2_886
K1 N6 3.246(4) 2_886
K1 S5 3.2677(17) 2_886
K1 S1 3.3794(15) 2_886
K1 K2 4.1280(15) 2_786
K1 K2 4.4374(16) 2_886
K2 O1 2.710(3) 1_455
K2 O10 2.711(5) 2_786
K2 O8 2.780(3) 2_786
K2 C3S 2.90(2) 2_675
K2 O7 3.266(3) 2_786
K2 S6 3.3509(18) 2_786
K2 C2S 3.46(5) .
K2 S3 3.4909(16) 2_786
K2 S5 3.525(2) 1_455
K2 K1 4.1280(15) 2_786
K2 K1 4.4374(16) 2_886
S1 C5 1.759(4) .
S1 K1 3.3794(15) 2_886
S3 K2 3.4909(16) 2_786
S5 K1 3.2677(17) 2_886
S5 K2 3.525(2) 1_655
S6 K2 3.3509(18) 2_786
C5 C4 1.363(6) .
C5 C6 1.375(6) .
C3 C2 1.387(7) .
C3 C4 1.399(6) .
C7 C2 1.366(6) .
C7 C6 1.372(6) .
C2 C1 1.517(6) .
C1S O1S 1.2503(11) 2_675
C1S O1S 1.2503(11) .
C1S C3S 1.452(3) 2_675
C1S C3S 1.452(3) .
C1S C2S 1.452(3) 2_675
C1S C2S 1.452(3) .
